data_4120225
loop_
_publ_author_name
'Ke Kong'
'John A. Enquist'
'Monica E. McCallum'
'Genessa M. Smith'
'Takanori Matsumaru'
'Elnaz Menhaji-Klotz'
'John L. Wood'

_publ_section_title
;
 An Enantioselective Total Synthesis and Stereochemical Revision of
 (+)-Citrinadin B
;
_journal_name_full 'Journal of the American Chemical Society'
_journal_page_first 10890
_journal_page_last 10893
_journal_paper_doi 10.1021/ja405548b
_journal_volume 135
_journal_year 2013
_chemical_absolute_configuration rmad
_chemical_formula_sum 'C29 H35 Br N2 O3'
_chemical_formula_weight 539.50
_chemical_name_systematic
;

 ?

;
_space_group_IT_number 19
_symmetry_cell_setting orthorhombic
_symmetry_space_group_name_Hall 'P 2ac 2ab'
_symmetry_space_group_name_H-M 'P 21 21 21'
_atom_sites_solution_hydrogens geom
_atom_sites_solution_primary direct
_atom_sites_solution_secondary difmap
_audit_creation_method SHELXL-97
_cell_angle_alpha 90.00
_cell_angle_beta 90.00
_cell_angle_gamma 90.00
_cell_formula_units_Z 4
_cell_length_a 7.3410(6)
_cell_length_b 15.7811(13)
_cell_length_c 22.181(2)
_cell_measurement_reflns_used 9909
_cell_measurement_temperature 120(2)
_cell_measurement_theta_max 26.99
_cell_measurement_theta_min 2.92
_cell_volume 2569.6(4)
_computing_cell_refinement 'Bruker SMART'
_computing_data_collection 'Bruker SMART'
_computing_data_reduction 'Bruker SAINT'
_computing_molecular_graphics 'Bruker SHELXTL'
_computing_publication_material 'Bruker SHELXTL'
_computing_structure_refinement 'SHELXL-97 (Sheldrick, 1997)'
_computing_structure_solution 'SHELXS-97 (Sheldrick, 1990)'
_diffrn_ambient_temperature 120(2)
_diffrn_measured_fraction_theta_full 0.999
_diffrn_measured_fraction_theta_max 0.999
_diffrn_measurement_device_type 'CCD area detector'
_diffrn_measurement_method 'phi and omega scans'
_diffrn_radiation_monochromator graphite
_diffrn_radiation_source 'fine-focus sealed tube'
_diffrn_radiation_type MoK\a
_diffrn_radiation_wavelength 0.71073
_diffrn_reflns_av_R_equivalents 0.0308
_diffrn_reflns_av_sigmaI/netI 0.0319
_diffrn_reflns_limit_h_max 9
_diffrn_reflns_limit_h_min -9
_diffrn_reflns_limit_k_max 20
_diffrn_reflns_limit_k_min -20
_diffrn_reflns_limit_l_max 28
_diffrn_reflns_limit_l_min -28
_diffrn_reflns_number 48335
_diffrn_reflns_theta_full 27.47
_diffrn_reflns_theta_max 27.47
_diffrn_reflns_theta_min 2.24
_exptl_absorpt_coefficient_mu 1.633
_exptl_absorpt_correction_T_max 0.8537
_exptl_absorpt_correction_T_min 0.5269
_exptl_absorpt_correction_type numerical
_exptl_absorpt_process_details 'SADABS, Bruker(2000)'
_exptl_crystal_colour colourless
_exptl_crystal_density_diffrn 1.395
_exptl_crystal_description prism
_exptl_crystal_F_000 1128
_exptl_crystal_size_max 0.45
_exptl_crystal_size_mid 0.45
_exptl_crystal_size_min 0.10
_refine_diff_density_max 0.407
_refine_diff_density_min -0.610
_refine_diff_density_rms 0.044
_refine_ls_abs_structure_details 'Flack H D (1983), Acta Cryst. A39, 876-881'
_refine_ls_abs_structure_Flack -0.006(7)
_refine_ls_extinction_method none
_refine_ls_goodness_of_fit_ref 1.019
_refine_ls_hydrogen_treatment constr
_refine_ls_matrix_type full
_refine_ls_number_parameters 316
_refine_ls_number_reflns 5875
_refine_ls_number_restraints 0
_refine_ls_restrained_S_all 1.019
_refine_ls_R_factor_all 0.0480
_refine_ls_R_factor_gt 0.0340
_refine_ls_shift/su_max 0.001
_refine_ls_shift/su_mean 0.000
_refine_ls_structure_factor_coef Fsqd
_refine_ls_weighting_details 'calc w=1/[\s^2^(Fo^2^)+(0.0463P)^2^+0.4756P] where P=(Fo^2^+2Fc^2^)/3'
_refine_ls_weighting_scheme calc
_refine_ls_wR_factor_gt 0.0851
_refine_ls_wR_factor_ref 0.0909
_reflns_number_gt 4772
_reflns_number_total 5875
_reflns_threshold_expression >2sigma(I)
_cod_data_source_file ja405548b_si_001.cif
_cod_data_source_block wood25
_cod_original_cell_volume 2569.7(4)
_cod_database_code 4120225

loop_
_symmetry_equiv_pos_as_xyz
'x, y, z'
'-x+1/2, -y, z+1/2'
'-x, y+1/2, -z+1/2'
'x+1/2, -y+1/2, -z'

loop_
_atom_site_label
_atom_site_type_symbol
_atom_site_fract_x
_atom_site_fract_y
_atom_site_fract_z
_atom_site_U_iso_or_equiv
_atom_site_adp_type
_atom_site_occupancy
_atom_site_symmetry_multiplicity
_atom_site_calc_flag
_atom_site_refinement_flags
Br1 Br 0.58752(5) 0.204675(17) 0.930673(17) 0.07187(12) Uani 1 1 d .
O1 O 0.6453(2) 0.70730(11) 0.96722(7) 0.0469(4) Uani 1 1 d .
H1D H 0.7407 0.7132 0.9860 0.070 Uiso 1 1 calc R
O2 O 0.5536(2) 0.67129(10) 0.80584(6) 0.0386(3) Uani 1 1 d .
H2B H 0.5926 0.6238 0.7982 0.058 Uiso 1 1 calc R
O3 O 0.6816(3) 0.50431(11) 0.79216(7) 0.0534(5) Uani 1 1 d .
N1 N 0.6830(3) 0.83828(12) 0.88688(9) 0.0413(4) Uani 1 1 d .
N2 N 0.6251(3) 0.39630(12) 0.85858(8) 0.0384(4) Uani 1 1 d .
C1 C 0.8636(5) 0.91719(19) 0.80755(13) 0.0679(8) Uani 1 1 d .
H1A H 0.9296 0.8660 0.7994 0.102 Uiso 1 1 calc R
H1B H 0.9434 0.9650 0.8030 0.102 Uiso 1 1 calc R
H1C H 0.7639 0.9222 0.7798 0.102 Uiso 1 1 calc R
C2 C 0.7901(4) 0.91473(15) 0.87186(12) 0.0512(6) Uani 1 1 d .
H2A H 0.8965 0.9144 0.8986 0.061 Uiso 1 1 calc R
C3 C 0.6825(5) 0.99406(17) 0.88710(14) 0.0633(8) Uani 1 1 d .
H3A H 0.6613 0.9963 0.9302 0.076 Uiso 1 1 calc R
H3B H 0.7525 1.0437 0.8758 0.076 Uiso 1 1 calc R
C4 C 0.5017(5) 0.99509(18) 0.85439(14) 0.0670(8) Uani 1 1 d .
H4A H 0.5222 0.9994 0.8113 0.080 Uiso 1 1 calc R
H4B H 0.4313 1.0439 0.8671 0.080 Uiso 1 1 calc R
C5 C 0.3973(4) 0.91462(17) 0.86825(13) 0.0599(7) Uani 1 1 d .
H5A H 0.2862 0.9139 0.8445 0.072 Uiso 1 1 calc R
H5B H 0.3630 0.9147 0.9105 0.072 Uiso 1 1 calc R
C6 C 0.5065(3) 0.83433(15) 0.85484(10) 0.0415(5) Uani 1 1 d .
H6A H 0.5296 0.8312 0.8114 0.050 Uiso 1 1 calc R
C7 C 0.3957(3) 0.75619(14) 0.87404(10) 0.0399(5) Uani 1 1 d .
H7A H 0.3561 0.7630 0.9155 0.048 Uiso 1 1 calc R
H7B H 0.2880 0.7516 0.8489 0.048 Uiso 1 1 calc R
C8 C 0.5074(3) 0.67615(13) 0.86848(9) 0.0337(4) Uani 1 1 d .
C9 C 0.6853(3) 0.68789(13) 0.90551(10) 0.0365(5) Uani 1 1 d .
C10 C 0.7921(3) 0.76090(14) 0.87923(12) 0.0411(5) Uani 1 1 d .
H10A H 0.9079 0.7667 0.8999 0.049 Uiso 1 1 calc R
H10B H 0.8159 0.7509 0.8368 0.049 Uiso 1 1 calc R
C11 C 0.7708(3) 0.60030(15) 0.90400(11) 0.0416(5) Uani 1 1 d .
H11A H 0.8394 0.5901 0.9407 0.050 Uiso 1 1 calc R
H11B H 0.8528 0.5954 0.8699 0.050 Uiso 1 1 calc R
C12 C 0.6125(3) 0.53520(13) 0.89826(9) 0.0341(4) Uani 1 1 d .
C13 C 0.4278(3) 0.59002(13) 0.88992(9) 0.0352(4) Uani 1 1 d .
C14 C 0.2962(3) 0.55124(16) 0.84368(12) 0.0463(6) Uani 1 1 d .
H14A H 0.1895 0.5861 0.8405 0.069 Uiso 1 1 calc R
H14B H 0.2617 0.4954 0.8565 0.069 Uiso 1 1 calc R
H14C H 0.3551 0.5480 0.8051 0.069 Uiso 1 1 calc R
C15 C 0.3192(3) 0.59845(17) 0.94854(11) 0.0467(6) Uani 1 1 d .
H15A H 0.2113 0.6313 0.9412 0.070 Uiso 1 1 calc R
H15B H 0.3926 0.6262 0.9784 0.070 Uiso 1 1 calc R
H15C H 0.2855 0.5432 0.9627 0.070 Uiso 1 1 calc R
C16 C 0.6440(3) 0.47919(14) 0.84306(10) 0.0382(5) Uani 1 1 d .
C17 C 0.6050(3) 0.46943(14) 0.94747(9) 0.0378(5) Uani 1 1 d .
C18 C 0.6053(3) 0.38806(13) 0.92205(10) 0.0363(4) Uani 1 1 d .
C19 C 0.5934(3) 0.31749(14) 0.95918(12) 0.0468(6) Uani 1 1 d .
C20 C 0.5867(4) 0.32924(19) 1.02084(13) 0.0625(7) Uani 1 1 d .
H20A H 0.5763 0.2824 1.0461 0.075 Uiso 1 1 calc R
C21 C 0.5952(5) 0.4090(2) 1.04555(12) 0.0640(8) Uani 1 1 d .
H21A H 0.5956 0.4154 1.0872 0.077 Uiso 1 1 calc R
C22 C 0.6034(4) 0.47989(17) 1.00899(10) 0.0511(6) Uani 1 1 d .
H22A H 0.6076 0.5339 1.0258 0.061 Uiso 1 1 calc R
C23 C 0.6527(3) 0.32991(16) 0.81333(12) 0.0457(6) Uani 1 1 d .
H23A H 0.6328 0.3541 0.7737 0.055 Uiso 1 1 calc R
H23B H 0.5618 0.2861 0.8194 0.055 Uiso 1 1 calc R
C24 C 0.8393(3) 0.28953(15) 0.81468(10) 0.0369(5) Uani 1 1 d .
C25 C 0.9869(3) 0.32710(16) 0.84202(11) 0.0441(5) Uani 1 1 d .
H25A H 0.9727 0.3786 0.8619 0.053 Uiso 1 1 calc R
C26 C 1.1562(3) 0.28893(18) 0.84021(12) 0.0513(6) Uani 1 1 d .
H26A H 1.2553 0.3147 0.8588 0.062 Uiso 1 1 calc R
C27 C 1.1780(4) 0.21234(18) 0.81080(12) 0.0512(6) Uani 1 1 d .
H27A H 1.2920 0.1867 0.8094 0.061 Uiso 1 1 calc R
C28 C 1.0328(4) 0.17462(16) 0.78403(11) 0.0503(6) Uani 1 1 d .
H28A H 1.0481 0.1231 0.7643 0.060 Uiso 1 1 calc R
C29 C 0.8616(3) 0.21207(15) 0.78572(10) 0.0444(5) Uani 1 1 d .
H29A H 0.7627 0.1855 0.7676 0.053 Uiso 1 1 calc R

loop_
_atom_site_aniso_label
_atom_site_aniso_U_11
_atom_site_aniso_U_22
_atom_site_aniso_U_33
_atom_site_aniso_U_23
_atom_site_aniso_U_13
_atom_site_aniso_U_12
Br1 0.06825(18) 0.03877(13) 0.1086(3) 0.00827(15) 0.00214(19) -0.00169(14)
O1 0.0554(10) 0.0538(9) 0.0314(8) -0.0051(7) -0.0102(7) 0.0027(9)
O2 0.0448(9) 0.0417(8) 0.0293(7) -0.0022(6) 0.0019(7) 0.0030(7)
O3 0.0698(12) 0.0555(10) 0.0349(9) -0.0023(8) 0.0115(9) 0.0118(9)
N1 0.0479(11) 0.0361(10) 0.0398(10) -0.0027(8) -0.0088(9) 0.0016(8)
N2 0.0362(10) 0.0386(9) 0.0405(10) -0.0081(8) -0.0013(8) 0.0047(8)
C1 0.079(2) 0.0573(16) 0.0676(18) 0.0136(14) 0.0021(16) -0.0148(15)
C2 0.0624(16) 0.0377(12) 0.0536(15) -0.0017(11) -0.0180(13) -0.0047(12)
C3 0.091(2) 0.0372(13) 0.0620(17) -0.0051(12) -0.0175(17) 0.0014(14)
C4 0.089(2) 0.0397(13) 0.0719(19) -0.0047(13) -0.0176(18) 0.0179(14)
C5 0.0646(17) 0.0480(14) 0.0671(17) -0.0059(12) -0.0092(15) 0.0168(14)
C6 0.0466(12) 0.0412(12) 0.0367(12) -0.0019(10) -0.0081(10) 0.0079(11)
C7 0.0366(12) 0.0474(12) 0.0359(12) -0.0035(9) -0.0016(10) 0.0085(10)
C8 0.0324(10) 0.0389(11) 0.0299(11) -0.0031(8) 0.0001(9) 0.0035(9)
C9 0.0338(11) 0.0370(12) 0.0388(12) -0.0032(9) -0.0026(9) 0.0033(8)
C10 0.0367(12) 0.0388(11) 0.0479(14) -0.0025(10) -0.0066(10) -0.0013(9)
C11 0.0320(11) 0.0393(11) 0.0536(14) 0.0015(10) -0.0030(10) 0.0028(9)
C12 0.0354(11) 0.0354(10) 0.0315(10) -0.0027(8) 0.0020(9) 0.0029(9)
C13 0.0313(10) 0.0382(10) 0.0361(11) 0.0001(9) 0.0010(9) 0.0027(9)
C14 0.0347(12) 0.0499(13) 0.0543(14) -0.0021(11) -0.0061(11) -0.0046(10)
C15 0.0387(12) 0.0545(14) 0.0468(13) 0.0030(11) 0.0134(10) 0.0055(11)
C16 0.0347(11) 0.0403(11) 0.0396(13) -0.0012(9) -0.0008(10) 0.0058(9)
C17 0.0341(11) 0.0414(11) 0.0379(12) 0.0003(9) -0.0036(9) 0.0031(9)
C18 0.0281(10) 0.0405(10) 0.0402(12) 0.0004(9) -0.0007(10) 0.0008(9)
C19 0.0352(11) 0.0416(12) 0.0635(16) 0.0064(10) 0.0000(12) 0.0016(10)
C20 0.0596(16) 0.0673(17) 0.0606(17) 0.0280(14) 0.0037(15) 0.0061(16)
C21 0.0709(18) 0.082(2) 0.0388(13) 0.0150(13) -0.0023(14) 0.0130(18)
C22 0.0572(16) 0.0573(14) 0.0388(13) -0.0001(11) -0.0044(12) 0.0077(13)
C23 0.0394(12) 0.0450(12) 0.0526(14) -0.0177(11) -0.0105(11) 0.0055(10)
C24 0.0355(10) 0.0382(11) 0.0370(11) -0.0009(9) 0.0008(9) 0.0009(9)
C25 0.0393(12) 0.0431(12) 0.0499(14) -0.0062(10) 0.0009(11) -0.0011(10)
C26 0.0365(11) 0.0599(15) 0.0576(15) -0.0009(13) -0.0021(11) -0.0020(12)
C27 0.0424(13) 0.0575(15) 0.0535(15) 0.0052(12) 0.0122(12) 0.0109(12)
C28 0.0578(16) 0.0429(12) 0.0503(14) -0.0044(11) 0.0153(12) 0.0090(11)
C29 0.0462(13) 0.0424(12) 0.0447(13) -0.0096(10) 0.0046(10) -0.0019(10)

loop_
_atom_type_symbol
_atom_type_description
_atom_type_scat_dispersion_real
_atom_type_scat_dispersion_imag
_atom_type_scat_source
C C 0.0033 0.0016 'International Tables Vol C Tables 4.2.6.8 and 6.1.1.4'
H H 0.0000 0.0000 'International Tables Vol C Tables 4.2.6.8 and 6.1.1.4'
N N 0.0061 0.0033 'International Tables Vol C Tables 4.2.6.8 and 6.1.1.4'
O O 0.0106 0.0060 'International Tables Vol C Tables 4.2.6.8 and 6.1.1.4'
Br Br -0.2901 2.4595 'International Tables Vol C Tables 4.2.6.8 and 6.1.1.4'

loop_
_geom_angle_atom_site_label_1
_geom_angle_atom_site_label_2
_geom_angle_atom_site_label_3
_geom_angle
C10 N1 C2 111.21(19)
C10 N1 C6 112.76(17)
C2 N1 C6 113.09(19)
C16 N2 C18 110.45(17)
C16 N2 C23 120.0(2)
C18 N2 C23 128.85(19)
N1 C2 C3 110.2(2)
N1 C2 C1 114.8(2)
C3 C2 C1 111.8(2)
C4 C3 C2 111.0(2)
C3 C4 C5 109.7(2)
C4 C5 C6 112.9(3)
N1 C6 C5 109.3(2)
N1 C6 C7 111.36(18)
C5 C6 C7 109.5(2)
C8 C7 C6 111.14(19)
O2 C8 C7 104.63(17)
O2 C8 C9 108.67(17)
C7 C8 C9 108.25(17)
O2 C8 C13 109.82(17)
C7 C8 C13 120.14(19)
C9 C8 C13 104.97(17)
O1 C9 C10 108.18(18)
O1 C9 C11 107.47(18)
C10 C9 C11 118.1(2)
O1 C9 C8 110.99(17)
C10 C9 C8 108.87(18)
C11 C9 C8 103.13(17)
N1 C10 C9 107.80(19)
C9 C11 C12 107.10(18)
C17 C12 C16 100.81(17)
C17 C12 C11 114.99(18)
C16 C12 C11 109.53(18)
C17 C12 C13 114.86(17)
C16 C12 C13 110.15(17)
C11 C12 C13 106.37(16)
C15 C13 C14 105.91(19)
C15 C13 C8 112.32(18)
C14 C13 C8 112.36(18)
C15 C13 C12 112.69(17)
C14 C13 C12 112.96(18)
C8 C13 C12 100.81(17)
O3 C16 N2 124.5(2)
O3 C16 C12 125.8(2)
N2 C16 C12 109.76(18)
C22 C17 C18 120.6(2)
C22 C17 C12 129.5(2)
C18 C17 C12 109.84(18)
C19 C18 C17 119.7(2)
C19 C18 N2 131.9(2)
C17 C18 N2 108.34(18)
C20 C19 C18 118.8(2)
C20 C19 Br1 117.20(19)
C18 C19 Br1 123.98(19)
C21 C20 C19 121.1(2)
C20 C21 C22 120.6(2)
C17 C22 C21 119.0(2)
N2 C23 C24 114.40(19)
C25 C24 C29 119.3(2)
C25 C24 C23 122.8(2)
C29 C24 C23 117.9(2)
C24 C25 C26 120.5(2)
C25 C26 C27 120.0(2)
C28 C27 C26 119.9(2)
C27 C28 C29 120.8(2)
C28 C29 C24 119.6(2)

loop_
_geom_bond_atom_site_label_1
_geom_bond_atom_site_label_2
_geom_bond_distance
Br1 C19 1.890(2)
O1 C9 1.433(3)
O2 C8 1.432(3)
O3 C16 1.228(3)
N1 C10 1.471(3)
N1 C2 1.478(3)
N1 C6 1.479(3)
N2 C16 1.360(3)
N2 C18 1.421(3)
N2 C23 1.465(3)
C1 C2 1.526(4)
C2 C3 1.519(4)
C3 C4 1.512(5)
C4 C5 1.515(4)
C5 C6 1.529(3)
C6 C7 1.538(3)
C7 C8 1.511(3)
C8 C9 1.554(3)
C8 C13 1.554(3)
C9 C10 1.511(3)
C9 C11 1.519(3)
C11 C12 1.556(3)
C12 C17 1.507(3)
C12 C16 1.528(3)
C12 C13 1.619(3)
C13 C15 1.531(3)
C13 C14 1.536(3)
C17 C22 1.375(3)
C17 C18 1.402(3)
C18 C19 1.388(3)
C19 C20 1.381(4)
C20 C21 1.374(4)
C21 C22 1.383(4)
C23 C24 1.511(3)
C24 C25 1.376(3)
C24 C29 1.391(3)
C25 C26 1.381(4)
C26 C27 1.383(4)
C27 C28 1.358(4)
C28 C29 1.389(4)
